data_2000971
loop_
_publ_author_name
'Llamas-Saiz, A. L.'
'Foces-Foces, C.'
'Elguero, J.'
'Meutermans, W.'

_publ_section_title
;
 Structure of 3,5-pyrazoledimethanol: an X-ray and ^13^C solid-state
 NMR study
;
_journal_issue 4
_journal_name_full 'Acta Crystallographica Section C'
_journal_page_first 714
_journal_page_last 717
_journal_paper_doi 10.1107/S0108270191011228
_journal_volume 48
_journal_year 1992
_chemical_formula_sum 'C5 H8 N2 O2'
_chemical_formula_weight 128.1
_symmetry_cell_setting monoclinic
_symmetry_space_group_name_Hall '-C 2yc'
_symmetry_space_group_name_H-M 'C 1 2/c 1'
_cell_angle_alpha 90
_cell_angle_beta 102.436(3)
_cell_angle_gamma 90
_cell_formula_units_Z 8
_cell_length_a 12.9884(5)
_cell_length_b 4.65170(10)
_cell_length_c 20.7870(11)
_cell_volume 1226.44(9)
_diffrn_radiation_type Cu
_diffrn_radiation_wavelength 1.5418
_exptl_absorpt_coefficient_mu 0.877
_exptl_crystal_density_diffrn 1.388
_exptl_crystal_F_000 544
_cod_data_source_file al0499.cif
_cod_data_source_block al0499a
_cod_database_code 2000971

loop_
_atom_site_label
_atom_site_fract_x
_atom_site_fract_y
_atom_site_fract_z
_atom_site_U_iso_or_equiv
N1 .49614(15) .1537(5) .06082(10) .0384(6)
N2 .56968(15) .3478(5) .08868(10) .0394(6)
C3 .54757(17) .4408(5) .14505(11) .0349(7)
C4 .45677(18) .3027(5) .15391(11) .0367(7)
C5 .42705(16) .1247(5) .09991(11) .0331(7)
C6 .6139(2) .6622(6) .18576(14) .0455(8)
O7 .70020(16) .5326(4) .22905(10) .0561(7)
C8 .33439(18) -.0714(6) .08105(14) .0435(8)
O9 .24273(14) .0870(5) .05209(10) .0559(7)
H1 .495(6) .070(16) .019(3) .036
H2 .620(6) .416(16) .071(3) .037
H4 .422(3) .328(7) .192(2) .032(8)
H6A .640(3) .793(9) .160(2) .040(10)
H6B .571(3) .776(10) .215(2) .060(12)
H7 .737(4) .687(10) .249(2) .055(12)
H8A .323(3) -.163(8) .121(2) .032(8)
H8B .349(3) -.217(9) .048(2) .045(10)
H9A .249(8) .23(2) .019(3) .053
H9B .193(8) -.01(2) .050(4) .053

loop_
_geom_bond_atom_site_label_1
_geom_bond_atom_site_label_2
_geom_bond_distance
N1 N2 1.351(3)
N2 C3 1.337(3)
C4 C5 1.382(3)
C6 O7 1.413(3)
C8 O9 1.419(3)
N1 C5 1.341(3)
C3 C4 1.390(3)
C3 C6 1.485(3)
C5 C8 1.494(3)
